data_1503183
loop_
_publ_author_name
'Delbaere, St\'ephanie'
'Vermeersch, Gaston'
'Frigoli, Michel'
'Mehl, Georg H.'

_publ_section_title
;
 Bridging the visible: the modulation of the absorption by more than 450
 nm.
;
_journal_issue 18
_journal_name_full 'Organic letters'
_journal_page_first 4090
_journal_page_last 4093
_journal_paper_doi 10.1021/ol101672v
_journal_volume 12
_journal_year 2010
_chemical_formula_sum 'C53 H34 F6 O2 S2'
_chemical_formula_weight 880.92
_chemical_name_systematic
;
 ?
;
_space_group_IT_number 2
_symmetry_cell_setting triclinic
_symmetry_space_group_name_Hall '-P 1'
_symmetry_space_group_name_H-M 'P -1'
_atom_sites_solution_hydrogens geom
_atom_sites_solution_primary direct
_atom_sites_solution_secondary difmap
_audit_creation_method SHELXL-97
_cell_angle_alpha 95.204(10)
_cell_angle_beta 108.784(12)
_cell_angle_gamma 101.210(11)
_cell_formula_units_Z 2
_cell_length_a 12.4284(17)
_cell_length_b 13.7209(19)
_cell_length_c 13.789(2)
_cell_measurement_reflns_used 9413
_cell_measurement_temperature 150(2)
_cell_measurement_theta_max 31.62
_cell_measurement_theta_min 2.71
_cell_volume 2153.8(6)
_computing_cell_refinement 'X-AREA (Stoe & Cie, 2002)'
_computing_data_collection 'X-AREA (Stoe & Cie, 2002)'
_computing_data_reduction 'X-RED (Stoe & Cie, 2002)'
_computing_molecular_graphics 'ORTEP III (Farrugia, 1997)'
_computing_publication_material 'SHELXL97(Sheldrick, 1997) and WinGX (Farrugia, 1999)'
_computing_structure_refinement 'SHELXL97 (Sheldrick, 1997)'
_computing_structure_solution 'SHELXS97 (Sheldrick, 1997)'
_diffrn_ambient_temperature 150(2)
_diffrn_measured_fraction_theta_full 0.999
_diffrn_measured_fraction_theta_max 0.999
_diffrn_measurement_device_type 'Stoe IPDS-II image plate'
_diffrn_measurement_method '\w scans, 305 frames at 1\% intervals, exposure time 1 minute'
_diffrn_radiation_monochromator graphite
_diffrn_radiation_source 'fine-focus sealed tube'
_diffrn_radiation_type MoK\a
_diffrn_radiation_wavelength 0.71073
_diffrn_reflns_av_R_equivalents 0.0503
_diffrn_reflns_av_sigmaI/netI 0.0757
_diffrn_reflns_limit_h_max 17
_diffrn_reflns_limit_h_min -17
_diffrn_reflns_limit_k_max 19
_diffrn_reflns_limit_k_min -19
_diffrn_reflns_limit_l_max 15
_diffrn_reflns_limit_l_min -19
_diffrn_reflns_number 38071
_diffrn_reflns_theta_full 30.00
_diffrn_reflns_theta_max 30.00
_diffrn_reflns_theta_min 2.56
_exptl_absorpt_coefficient_mu 0.192
_exptl_absorpt_correction_type none
_exptl_crystal_density_diffrn 1.358
_exptl_crystal_density_method 'not measured'
_exptl_crystal_description block
_exptl_crystal_F_000 908
_exptl_crystal_size_max 0.3
_exptl_crystal_size_mid 0.2
_exptl_crystal_size_min 0.2
_refine_diff_density_max 1.477
_refine_diff_density_min -0.535
_refine_diff_density_rms 0.063
_refine_ls_extinction_coef 0.0036(9)
_refine_ls_extinction_expression Fc^*^=kFc[1+0.001xFc^2^\l^3^/sin(2\q)]^-1/4^
_refine_ls_extinction_method SHELXL
_refine_ls_goodness_of_fit_ref 0.878
_refine_ls_hydrogen_treatment constr
_refine_ls_matrix_type full
_refine_ls_number_parameters 571
_refine_ls_number_reflns 12571
_refine_ls_number_restraints 0
_refine_ls_restrained_S_all 0.878
_refine_ls_R_factor_all 0.0956
_refine_ls_R_factor_gt 0.0536
_refine_ls_shift/su_max 0.017
_refine_ls_shift/su_mean 0.002
_refine_ls_structure_factor_coef Fsqd
_refine_ls_weighting_details 'calc w=1/[\s^2^(Fo^2^)+(0.0891P)^2^+0.0000P] where P=(Fo^2^+2Fc^2^)/3'
_refine_ls_weighting_scheme calc
_refine_ls_wR_factor_gt 0.1373
_refine_ls_wR_factor_ref 0.1501
_reflns_number_gt 6997
_reflns_number_total 12571
_reflns_threshold_expression >2sigma(I)
_cod_data_source_file ol101672v_si_002.cif
_cod_data_source_block gm1_04
_cod_original_cell_volume 2153.8(5)
_cod_original_sg_symbol_H-M P-1
_cod_database_code 1503183

loop_
_symmetry_equiv_pos_as_xyz
'x, y, z'
'-x, -y, -z'

loop_
_atom_site_label
_atom_site_type_symbol
_atom_site_fract_x
_atom_site_fract_y
_atom_site_fract_z
_atom_site_U_iso_or_equiv
_atom_site_adp_type
_atom_site_occupancy
_atom_site_symmetry_multiplicity
_atom_site_calc_flag
_atom_site_refinement_flags
S1 S -0.69374(5) 0.02869(4) 0.02339(5) 0.03267(13) Uani 1 1 d .
S2 S -1.04584(5) -0.12530(4) -0.37289(5) 0.03387(14) Uani 1 1 d .
F1 F -0.72168(15) 0.03856(16) -0.49513(13) 0.0663(5) Uani 1 1 d .
F2 F -0.65447(13) -0.09058(11) -0.45184(13) 0.0514(4) Uani 1 1 d .
F3 F -0.50054(15) 0.12795(15) -0.41774(13) 0.0685(5) Uani 1 1 d .
F4 F -0.45738(14) 0.00776(14) -0.33768(16) 0.0658(5) Uani 1 1 d .
F5 F -0.43630(12) 0.12422(14) -0.17942(13) 0.0576(4) Uani 1 1 d .
F6 F -0.54109(14) 0.21645(10) -0.26198(14) 0.0546(4) Uani 1 1 d .
O1 O -0.85893(12) 0.17305(11) 0.04598(12) 0.0311(3) Uani 1 1 d .
O2 O -1.05739(12) -0.34792(11) -0.31319(12) 0.0331(3) Uani 1 1 d .
C1 C -0.71404(18) -0.00221(15) -0.33083(17) 0.0290(4) Uani 1 1 d .
C2 C -0.66116(19) 0.00107(17) -0.41401(18) 0.0342(5) Uani 1 1 d .
C3 C -0.5356(2) 0.0677(2) -0.3598(2) 0.0448(6) Uani 1 1 d .
C4 C -0.53677(18) 0.11910(15) -0.25824(18) 0.0315(4) Uani 1 1 d .
C5 C -0.64324(17) 0.05959(14) -0.24314(17) 0.0277(4) Uani 1 1 d .
C6 C -0.66157(17) 0.07011(14) -0.14302(17) 0.0269(4) Uani 1 1 d .
C7 C -0.66716(18) -0.00769(15) -0.08754(17) 0.0297(4) Uani 1 1 d .
C8 C -0.6531(2) -0.11226(16) -0.1110(2) 0.0411(5) Uani 1 1 d .
H8A H -0.6124 -0.1341 -0.0461 0.062 Uiso 1 1 calc R
H8B H -0.6073 -0.1129 -0.1570 0.062 Uiso 1 1 calc R
H8C H -0.7303 -0.1582 -0.1451 0.062 Uiso 1 1 calc R
C9 C -0.67828(17) 0.15944(14) -0.09438(16) 0.0269(4) Uani 1 1 d .
H9 H -0.6752 0.2205 -0.1219 0.032 Uiso 1 1 calc R
C10 C -0.69893(16) 0.14819(14) -0.00482(17) 0.0274(4) Uani 1 1 d .
C11 C -0.73688(17) 0.21733(15) 0.06264(17) 0.0271(4) Uani 1 1 d .
C12 C -0.72580(17) 0.32233(15) 0.03469(17) 0.0280(4) Uani 1 1 d .
H12 H -0.6559 0.3727 0.0698 0.034 Uiso 1 1 calc R
C13 C -0.81310(17) 0.34443(15) -0.03849(17) 0.0285(4) Uani 1 1 d .
H13 H -0.8047 0.4100 -0.0565 0.034 Uiso 1 1 calc R
C14 C -0.92171(17) 0.26827(14) -0.09112(17) 0.0268(4) Uani 1 1 d .
C15 C -1.01193(17) 0.27980(15) -0.18112(17) 0.0280(4) Uani 1 1 d .
C16 C -1.0046(2) 0.36633(16) -0.22882(18) 0.0356(5) Uani 1 1 d .
H16 H -0.9358 0.4193 -0.2016 0.043 Uiso 1 1 calc R
C17 C -1.0944(2) 0.37548(19) -0.3134(2) 0.0425(6) Uani 1 1 d .
H17 H -1.0881 0.4352 -0.3431 0.051 Uiso 1 1 calc R
C18 C -1.1962(2) 0.2972(2) -0.3569(2) 0.0442(6) Uani 1 1 d .
H18 H -1.2575 0.3033 -0.4168 0.053 Uiso 1 1 calc R
C19 C -1.2064(2) 0.21280(18) -0.31290(19) 0.0394(5) Uani 1 1 d .
H19 H -1.2751 0.1600 -0.3430 0.047 Uiso 1 1 calc R
C20 C -1.11713(18) 0.20196(16) -0.22335(18) 0.0316(4) Uani 1 1 d .
C21 C -1.12927(19) 0.11681(17) -0.1733(2) 0.0382(5) Uani 1 1 d .
H21 H -1.1990 0.0648 -0.2010 0.046 Uiso 1 1 calc R
C22 C -1.04283(18) 0.10813(17) -0.0863(2) 0.0371(5) Uani 1 1 d .
H22 H -1.0529 0.0510 -0.0532 0.044 Uiso 1 1 calc R
C23 C -0.93893(17) 0.18368(15) -0.04564(17) 0.0284(4) Uani 1 1 d .
C24 C -0.66881(18) 0.22360(15) 0.17734(17) 0.0294(4) Uani 1 1 d .
C25 C -0.7219(2) 0.2091(2) 0.2506(2) 0.0418(5) Uani 1 1 d .
H25 H -0.8048 0.1898 0.2294 0.050 Uiso 1 1 calc R
C26 C -0.6547(2) 0.2225(2) 0.3546(2) 0.0517(7) Uani 1 1 d .
H26 H -0.6919 0.2125 0.4044 0.062 Uiso 1 1 calc R
C27 C -0.5348(2) 0.2500(2) 0.3868(2) 0.0463(6) Uani 1 1 d .
H27 H -0.4893 0.2587 0.4585 0.056 Uiso 1 1 calc R
C28 C -0.4804(2) 0.26499(19) 0.3143(2) 0.0406(5) Uani 1 1 d .
H28 H -0.3975 0.2847 0.3361 0.049 Uiso 1 1 calc R
C29 C -0.54723(19) 0.25114(17) 0.21023(18) 0.0345(5) Uani 1 1 d .
H29 H -0.5098 0.2605 0.1605 0.041 Uiso 1 1 calc R
C30 C -0.83070(18) -0.06598(14) -0.35061(17) 0.0280(4) Uani 1 1 d .
C31 C -0.92430(18) -0.02864(15) -0.34808(18) 0.0301(4) Uani 1 1 d .
C32 C -0.9316(2) 0.07839(16) -0.3292(2) 0.0410(6) Uani 1 1 d .
H32A H -1.0054 0.0869 -0.3775 0.062 Uiso 1 1 calc R
H32B H -0.8658 0.1226 -0.3400 0.062 Uiso 1 1 calc R
H32C H -0.9283 0.0959 -0.2576 0.062 Uiso 1 1 calc R
C33 C -0.85852(18) -0.17301(15) -0.37438(17) 0.0291(4) Uani 1 1 d .
H33 H -0.8037 -0.2104 -0.3808 0.035 Uiso 1 1 calc R
C34 C -0.97090(18) -0.21636(15) -0.38692(17) 0.0293(4) Uani 1 1 d .
C35 C -1.02844(18) -0.32687(15) -0.40356(17) 0.0304(4) Uani 1 1 d .
C36 C -0.94426(19) -0.38821(15) -0.41807(18) 0.0321(5) Uani 1 1 d .
H36 H -0.9463 -0.4110 -0.4859 0.039 Uiso 1 1 calc R
C37 C -0.86695(19) -0.41021(15) -0.33524(18) 0.0318(4) Uani 1 1 d .
H37 H -0.8110 -0.4454 -0.3437 0.038 Uiso 1 1 calc R
C38 C -0.86905(18) -0.38013(14) -0.23302(18) 0.0296(4) Uani 1 1 d .
C39 C -0.77879(19) -0.38469(15) -0.13793(18) 0.0318(4) Uani 1 1 d .
C40 C -0.67423(19) -0.41023(17) -0.1365(2) 0.0380(5) Uani 1 1 d .
H40 H -0.6614 -0.4255 -0.1999 0.046 Uiso 1 1 calc R
C41 C -0.5905(2) -0.41319(19) -0.0440(2) 0.0456(6) Uani 1 1 d .
H41 H -0.5202 -0.4306 -0.0442 0.055 Uiso 1 1 calc R
C42 C -0.6065(2) -0.39120(19) 0.0500(2) 0.0502(7) Uani 1 1 d .
H42 H -0.5473 -0.3937 0.1131 0.060 Uiso 1 1 calc R
C43 C -0.7056(2) -0.36630(19) 0.0521(2) 0.0469(6) Uani 1 1 d .
H43 H -0.7159 -0.3514 0.1167 0.056 Uiso 1 1 calc R
C44 C -0.7949(2) -0.36226(17) -0.0423(2) 0.0388(5) Uani 1 1 d .
C45 C -0.8982(3) -0.3364(2) -0.0414(2) 0.0510(7) Uani 1 1 d .
H45 H -0.9095 -0.3223 0.0229 0.061 Uiso 1 1 calc R
C46 C -0.9833(2) -0.3311(2) -0.1317(2) 0.0458(6) Uani 1 1 d .
H46 H -1.0532 -0.3137 -0.1302 0.055 Uiso 1 1 calc R
C47 C -0.96630(19) -0.35151(15) -0.22601(17) 0.0319(4) Uani 1 1 d .
C48 C -1.14443(19) -0.35676(15) -0.49390(18) 0.0346(5) Uani 1 1 d .
C49 C -1.2439(2) -0.41578(19) -0.4852(2) 0.0446(6) Uani 1 1 d .
H49 H -1.2417 -0.4374 -0.4212 0.054 Uiso 1 1 calc R
C50 C -1.3469(2) -0.4431(2) -0.5708(3) 0.0595(8) Uani 1 1 d .
H50 H -1.4152 -0.4835 -0.5650 0.071 Uiso 1 1 calc R
C51 C -1.3511(3) -0.4122(2) -0.6638(3) 0.0616(9) Uani 1 1 d .
H51 H -1.4222 -0.4306 -0.7215 0.074 Uiso 1 1 calc R
C52 C -1.2523(3) -0.3549(2) -0.6730(2) 0.0584(8) Uani 1 1 d .
H52 H -1.2549 -0.3342 -0.7374 0.070 Uiso 1 1 calc R
C53 C -1.1486(2) -0.32698(17) -0.5882(2) 0.0453(6) Uani 1 1 d .
H53 H -1.0803 -0.2874 -0.5949 0.054 Uiso 1 1 calc R

loop_
_atom_site_aniso_label
_atom_site_aniso_U_11
_atom_site_aniso_U_22
_atom_site_aniso_U_33
_atom_site_aniso_U_23
_atom_site_aniso_U_13
_atom_site_aniso_U_12
S1 0.0423(3) 0.0273(2) 0.0345(3) 0.0116(2) 0.0186(2) 0.0101(2)
S2 0.0277(2) 0.0258(2) 0.0476(4) 0.0035(2) 0.0133(2) 0.00615(19)
F1 0.0548(9) 0.1131(15) 0.0496(10) 0.0457(10) 0.0251(8) 0.0355(10)
F2 0.0545(9) 0.0493(8) 0.0560(10) -0.0084(7) 0.0331(8) 0.0093(7)
F3 0.0610(10) 0.0915(13) 0.0457(10) 0.0156(9) 0.0268(8) -0.0145(9)
F4 0.0443(9) 0.0693(11) 0.0827(14) -0.0037(9) 0.0203(9) 0.0214(8)
F5 0.0314(7) 0.0833(11) 0.0583(10) 0.0306(9) 0.0124(7) 0.0106(7)
F6 0.0621(9) 0.0280(7) 0.0848(12) 0.0113(7) 0.0430(9) 0.0051(6)
O1 0.0268(7) 0.0361(7) 0.0358(8) 0.0149(7) 0.0149(6) 0.0089(6)
O2 0.0292(7) 0.0366(8) 0.0333(8) 0.0094(6) 0.0089(6) 0.0090(6)
C1 0.0324(10) 0.0256(9) 0.0323(11) 0.0061(8) 0.0138(9) 0.0097(8)
C2 0.0348(11) 0.0396(11) 0.0294(12) 0.0042(9) 0.0135(9) 0.0084(9)
C3 0.0435(13) 0.0479(13) 0.0473(15) 0.0096(12) 0.0242(12) 0.0054(11)
C4 0.0304(10) 0.0297(10) 0.0343(12) 0.0084(9) 0.0104(9) 0.0067(8)
C5 0.0292(9) 0.0254(9) 0.0325(11) 0.0072(8) 0.0136(9) 0.0094(7)
C6 0.0258(9) 0.0260(9) 0.0292(11) 0.0051(8) 0.0112(8) 0.0037(7)
C7 0.0316(10) 0.0255(9) 0.0313(11) 0.0051(8) 0.0104(9) 0.0061(8)
C8 0.0555(14) 0.0282(10) 0.0430(14) 0.0081(10) 0.0180(12) 0.0148(10)
C9 0.0275(9) 0.0244(9) 0.0300(11) 0.0068(8) 0.0113(8) 0.0054(7)
C10 0.0246(9) 0.0263(9) 0.0323(11) 0.0068(8) 0.0105(8) 0.0066(7)
C11 0.0241(9) 0.0297(9) 0.0315(11) 0.0085(8) 0.0134(8) 0.0078(7)
C12 0.0278(9) 0.0276(9) 0.0309(11) 0.0047(8) 0.0132(8) 0.0069(7)
C13 0.0302(10) 0.0250(9) 0.0323(11) 0.0063(8) 0.0128(9) 0.0074(7)
C14 0.0278(9) 0.0256(9) 0.0307(11) 0.0063(8) 0.0140(8) 0.0074(7)
C15 0.0283(9) 0.0296(9) 0.0286(11) 0.0048(8) 0.0128(8) 0.0073(8)
C16 0.0364(11) 0.0332(10) 0.0334(12) 0.0103(9) 0.0092(10) 0.0028(9)
C17 0.0448(13) 0.0430(12) 0.0363(13) 0.0172(10) 0.0084(11) 0.0075(10)
C18 0.0385(12) 0.0527(14) 0.0361(13) 0.0163(11) 0.0051(10) 0.0079(11)
C19 0.0301(10) 0.0441(12) 0.0361(13) 0.0059(10) 0.0061(10) 0.0001(9)
C20 0.0276(10) 0.0338(10) 0.0346(12) 0.0054(9) 0.0141(9) 0.0045(8)
C21 0.0278(10) 0.0361(11) 0.0474(14) 0.0112(10) 0.0122(10) -0.0006(8)
C22 0.0294(10) 0.0348(11) 0.0499(15) 0.0174(10) 0.0161(10) 0.0057(8)
C23 0.0253(9) 0.0313(10) 0.0334(11) 0.0092(8) 0.0140(9) 0.0097(8)
C24 0.0323(10) 0.0284(9) 0.0314(11) 0.0077(8) 0.0135(9) 0.0104(8)
C25 0.0355(11) 0.0592(15) 0.0379(13) 0.0163(12) 0.0183(10) 0.0144(11)
C26 0.0508(15) 0.0770(19) 0.0368(14) 0.0217(13) 0.0235(12) 0.0174(14)
C27 0.0486(14) 0.0591(15) 0.0320(13) 0.0165(12) 0.0110(11) 0.0158(12)
C28 0.0330(11) 0.0479(13) 0.0392(14) 0.0122(11) 0.0095(10) 0.0088(10)
C29 0.0316(10) 0.0417(12) 0.0351(12) 0.0103(10) 0.0154(10) 0.0115(9)
C30 0.0313(10) 0.0255(9) 0.0281(11) 0.0025(8) 0.0118(9) 0.0072(7)
C31 0.0307(10) 0.0252(9) 0.0348(12) 0.0028(8) 0.0129(9) 0.0061(8)
C32 0.0380(12) 0.0262(10) 0.0589(16) 0.0021(10) 0.0167(11) 0.0103(9)
C33 0.0318(10) 0.0251(9) 0.0306(11) 0.0031(8) 0.0100(9) 0.0094(8)
C34 0.0316(10) 0.0249(9) 0.0300(11) 0.0044(8) 0.0079(9) 0.0083(8)
C35 0.0331(10) 0.0244(9) 0.0294(11) 0.0042(8) 0.0063(9) 0.0052(8)
C36 0.0388(11) 0.0236(9) 0.0321(12) 0.0025(8) 0.0102(9) 0.0077(8)
C37 0.0370(11) 0.0249(9) 0.0358(12) 0.0052(8) 0.0147(10) 0.0091(8)
C38 0.0322(10) 0.0219(8) 0.0366(12) 0.0061(8) 0.0136(9) 0.0068(7)
C39 0.0350(10) 0.0224(9) 0.0340(12) 0.0042(8) 0.0086(9) 0.0040(8)
C40 0.0351(11) 0.0334(11) 0.0466(14) 0.0134(10) 0.0137(10) 0.0089(9)
C41 0.0330(11) 0.0439(13) 0.0544(17) 0.0169(12) 0.0063(11) 0.0080(10)
C42 0.0444(14) 0.0423(13) 0.0488(16) 0.0121(12) -0.0047(12) 0.0096(11)
C43 0.0553(15) 0.0429(13) 0.0335(13) 0.0024(11) 0.0027(12) 0.0145(11)
C44 0.0421(12) 0.0332(11) 0.0387(13) 0.0057(10) 0.0086(10) 0.0128(9)
C45 0.0636(17) 0.0691(18) 0.0318(13) 0.0099(12) 0.0201(13) 0.0354(14)
C46 0.0500(14) 0.0600(16) 0.0431(15) 0.0145(12) 0.0245(12) 0.0319(12)
C47 0.0349(10) 0.0298(10) 0.0303(11) 0.0050(9) 0.0099(9) 0.0083(8)
C48 0.0369(11) 0.0238(9) 0.0347(12) 0.0013(8) 0.0005(9) 0.0096(8)
C49 0.0341(12) 0.0470(13) 0.0438(15) -0.0018(11) 0.0052(11) 0.0082(10)
C50 0.0353(13) 0.0642(18) 0.063(2) -0.0074(15) 0.0015(13) 0.0096(12)
C51 0.0524(16) 0.0530(16) 0.0555(19) -0.0072(14) -0.0143(14) 0.0217(13)
C52 0.080(2) 0.0367(13) 0.0412(16) 0.0058(11) -0.0082(14) 0.0243(14)
C53 0.0591(15) 0.0262(10) 0.0384(14) 0.0079(10) 0.0006(12) 0.0090(10)

loop_
_atom_type_symbol
_atom_type_description
_atom_type_scat_dispersion_real
_atom_type_scat_dispersion_imag
_atom_type_scat_source
C C 0.0033 0.0016 'International Tables Vol C Tables 4.2.6.8 and 6.1.1.4'
H H 0.0000 0.0000 'International Tables Vol C Tables 4.2.6.8 and 6.1.1.4'
F F 0.0171 0.0103 'International Tables Vol C Tables 4.2.6.8 and 6.1.1.4'
O O 0.0106 0.0060 'International Tables Vol C Tables 4.2.6.8 and 6.1.1.4'
S S 0.1246 0.1234 'International Tables Vol C Tables 4.2.6.8 and 6.1.1.4'

loop_
_geom_angle_atom_site_label_1
_geom_angle_atom_site_label_2
_geom_angle_atom_site_label_3
_geom_angle
C7 S1 C10 92.64(10)
C31 S2 C34 92.62(10)
C23 O1 C11 116.08(15)
C47 O2 C35 116.62(16)
C5 C1 C30 127.7(2)
C5 C1 C2 111.51(18)
C30 C1 C2 120.82(19)
F1 C2 F2 106.7(2)
F1 C2 C1 112.61(18)
F2 C2 C1 112.48(18)
F1 C2 C3 111.5(2)
F2 C2 C3 108.82(19)
C1 C2 C3 104.75(19)
F3 C3 F4 104.9(2)
F3 C3 C4 115.5(2)
F4 C3 C4 108.4(2)
F3 C3 C2 113.7(2)
F4 C3 C2 109.6(2)
C4 C3 C2 104.63(19)
F5 C4 F6 104.09(18)
F5 C4 C5 113.53(18)
F6 C4 C5 111.48(17)
F5 C4 C3 111.37(19)
F6 C4 C3 111.16(19)
C5 C4 C3 105.37(18)
C1 C5 C6 126.83(18)
C1 C5 C4 110.93(19)
C6 C5 C4 122.23(18)
C7 C6 C9 112.90(19)
C7 C6 C5 122.50(18)
C9 C6 C5 124.58(17)
C6 C7 C8 129.5(2)
C6 C7 S1 110.56(16)
C8 C7 S1 119.95(16)
C10 C9 C6 113.05(17)
C9 C10 C11 130.39(18)
C9 C10 S1 110.82(15)
C11 C10 S1 118.40(15)
O1 C11 C10 106.93(16)
O1 C11 C12 109.16(15)
C10 C11 C12 112.08(16)
O1 C11 C24 107.09(16)
C10 C11 C24 111.70(16)
C12 C11 C24 109.70(17)
C13 C12 C11 120.55(18)
C12 C13 C14 120.11(18)
C23 C14 C15 119.43(18)
C23 C14 C13 116.69(19)
C15 C14 C13 123.75(18)
C16 C15 C14 123.19(19)
C16 C15 C20 117.93(19)
C14 C15 C20 118.83(18)
C17 C16 C15 121.3(2)
C16 C17 C18 120.6(2)
C19 C18 C17 119.7(2)
C18 C19 C20 121.3(2)
C19 C20 C21 121.97(19)
C19 C20 C15 119.02(19)
C21 C20 C15 119.0(2)
C22 C21 C20 121.2(2)
C21 C22 C23 119.9(2)
O1 C23 C14 121.62(18)
O1 C23 C22 116.57(18)
C14 C23 C22 121.6(2)
C25 C24 C29 118.9(2)
C25 C24 C11 123.13(19)
C29 C24 C11 117.90(19)
C26 C25 C24 120.2(2)
C27 C26 C25 120.8(2)
C26 C27 C28 119.6(2)
C29 C28 C27 119.7(2)
C28 C29 C24 120.8(2)
C31 C30 C33 112.92(18)
C31 C30 C1 123.41(18)
C33 C30 C1 123.67(18)
C30 C31 C32 129.15(19)
C30 C31 S2 110.51(15)
C32 C31 S2 120.34(16)
C34 C33 C30 113.42(18)
C33 C34 C35 128.31(19)
C33 C34 S2 110.50(15)
C35 C34 S2 121.06(15)
O2 C35 C34 108.47(17)
O2 C35 C36 109.71(17)
C34 C35 C36 109.23(17)
O2 C35 C48 105.23(17)
C34 C35 C48 112.64(17)
C36 C35 C48 111.43(18)
C37 C36 C35 119.9(2)
C36 C37 C38 119.6(2)
C47 C38 C39 117.9(2)
C47 C38 C37 117.9(2)
C39 C38 C37 124.05(19)
C40 C39 C44 118.4(2)
C40 C39 C38 122.3(2)
C44 C39 C38 119.3(2)
C41 C40 C39 120.3(2)
C40 C41 C42 121.3(2)
C43 C42 C41 120.3(2)
C42 C43 C44 120.3(3)
C45 C44 C39 119.5(2)
C45 C44 C43 121.0(2)
C39 C44 C43 119.5(2)
C46 C45 C44 121.1(2)
C45 C46 C47 119.3(2)
C38 C47 O2 121.4(2)
C38 C47 C46 122.8(2)
O2 C47 C46 115.7(2)
C53 C48 C49 119.6(2)
C53 C48 C35 118.6(2)
C49 C48 C35 121.8(2)
C48 C49 C50 119.5(3)
C51 C50 C49 120.8(3)
C52 C51 C50 119.8(3)
C51 C52 C53 120.2(3)
C48 C53 C52 120.1(3)

loop_
_geom_bond_atom_site_label_1
_geom_bond_atom_site_label_2
_geom_bond_distance
S1 C7 1.717(2)
S1 C10 1.728(2)
S2 C31 1.722(2)
S2 C34 1.729(2)
F1 C2 1.340(3)
F2 C2 1.345(3)
F3 C3 1.310(3)
F4 C3 1.371(3)
F5 C4 1.350(3)
F6 C4 1.352(2)
O1 C23 1.374(3)
O1 C11 1.454(2)
O2 C47 1.373(3)
O2 C35 1.442(3)
C1 C5 1.339(3)
C1 C30 1.467(3)
C1 C2 1.494(3)
C2 C3 1.549(3)
C3 C4 1.516(4)
C4 C5 1.500(3)
C5 C6 1.469(3)
C6 C7 1.372(3)
C6 C9 1.426(3)
C7 C8 1.498(3)
C9 C10 1.356(3)
C10 C11 1.511(3)
C11 C12 1.517(3)
C11 C24 1.520(3)
C12 C13 1.329(3)
C13 C14 1.457(3)
C14 C23 1.381(3)
C14 C15 1.425(3)
C15 C16 1.410(3)
C15 C20 1.429(3)
C16 C17 1.365(3)
C17 C18 1.407(3)
C18 C19 1.358(3)
C19 C20 1.412(3)
C20 C21 1.417(3)
C21 C22 1.361(3)
C22 C23 1.402(3)
C24 C25 1.382(3)
C24 C29 1.392(3)
C25 C26 1.381(4)
C26 C27 1.374(4)
C27 C28 1.384(4)
C28 C29 1.381(3)
C30 C31 1.368(3)
C30 C33 1.423(3)
C31 C32 1.493(3)
C33 C34 1.355(3)
C34 C35 1.508(3)
C35 C36 1.513(3)
C35 C48 1.523(3)
C36 C37 1.337(3)
C37 C38 1.442(3)
C38 C47 1.370(3)
C38 C39 1.441(3)
C39 C40 1.405(3)
C39 C44 1.413(3)
C40 C41 1.373(3)
C41 C42 1.389(4)
C42 C43 1.349(4)
C43 C44 1.427(3)
C44 C45 1.400(4)
C45 C46 1.368(4)
C46 C47 1.396(3)
C48 C53 1.386(4)
C48 C49 1.387(4)
C49 C50 1.390(4)
C50 C51 1.375(5)
C51 C52 1.373(5)
C52 C53 1.390(4)

loop_
_geom_torsion_atom_site_label_1
_geom_torsion_atom_site_label_2
_geom_torsion_atom_site_label_3
_geom_torsion_atom_site_label_4
_geom_torsion
C5 C1 C2 F1 -114.9(2)
C30 C1 C2 F1 63.9(3)
C5 C1 C2 F2 124.5(2)
C30 C1 C2 F2 -56.7(3)
C5 C1 C2 C3 6.4(2)
C30 C1 C2 C3 -174.73(19)
F1 C2 C3 F3 -19.1(3)
F2 C2 C3 F3 98.4(3)
C1 C2 C3 F3 -141.1(2)
F1 C2 C3 F4 -136.1(2)
F2 C2 C3 F4 -18.7(3)
C1 C2 C3 F4 101.8(2)
F1 C2 C3 C4 107.8(2)
F2 C2 C3 C4 -134.75(19)
C1 C2 C3 C4 -14.2(2)
F3 C3 C4 F5 -94.0(3)
F4 C3 C4 F5 23.3(2)
C2 C3 C4 F5 140.19(19)
F3 C3 C4 F6 21.6(3)
F4 C3 C4 F6 138.88(19)
C2 C3 C4 F6 -104.2(2)
F3 C3 C4 C5 142.5(2)
F4 C3 C4 C5 -100.2(2)
C2 C3 C4 C5 16.7(2)
C30 C1 C5 C6 6.5(3)
C2 C1 C5 C6 -174.70(19)
C30 C1 C5 C4 -174.28(19)
C2 C1 C5 C4 4.5(2)
F5 C4 C5 C1 -135.9(2)
F6 C4 C5 C1 107.0(2)
C3 C4 C5 C1 -13.7(2)
F5 C4 C5 C6 43.4(3)
F6 C4 C5 C6 -73.8(2)
C3 C4 C5 C6 165.50(19)
C1 C5 C6 C7 62.6(3)
C4 C5 C6 C7 -116.5(2)
C1 C5 C6 C9 -115.7(2)
C4 C5 C6 C9 65.2(3)
C9 C6 C7 C8 -179.3(2)
C5 C6 C7 C8 2.2(3)
C9 C6 C7 S1 0.4(2)
C5 C6 C7 S1 -178.14(15)
C10 S1 C7 C6 0.57(16)
C10 S1 C7 C8 -179.76(18)
C7 C6 C9 C10 -1.5(3)
C5 C6 C9 C10 177.01(18)
C6 C9 C10 C11 -170.73(19)
C6 C9 C10 S1 1.8(2)
C7 S1 C10 C9 -1.40(16)
C7 S1 C10 C11 172.18(16)
C23 O1 C11 C10 -75.9(2)
C23 O1 C11 C12 45.5(2)
C23 O1 C11 C24 164.24(16)
C9 C10 C11 O1 106.2(2)
S1 C10 C11 O1 -65.92(19)
C9 C10 C11 C12 -13.4(3)
S1 C10 C11 C12 174.51(14)
C9 C10 C11 C24 -136.9(2)
S1 C10 C11 C24 50.9(2)
O1 C11 C12 C13 -30.5(3)
C10 C11 C12 C13 87.8(2)
C24 C11 C12 C13 -147.5(2)
C11 C12 C13 C14 1.4(3)
C12 C13 C14 C23 14.7(3)
C12 C13 C14 C15 -169.5(2)
C23 C14 C15 C16 176.1(2)
C13 C14 C15 C16 0.4(3)
C23 C14 C15 C20 -1.4(3)
C13 C14 C15 C20 -177.11(19)
C14 C15 C16 C17 -178.2(2)
C20 C15 C16 C17 -0.6(3)
C15 C16 C17 C18 -1.5(4)
C16 C17 C18 C19 1.6(4)
C17 C18 C19 C20 0.5(4)
C18 C19 C20 C21 176.5(2)
C18 C19 C20 C15 -2.7(4)
C16 C15 C20 C19 2.7(3)
C14 C15 C20 C19 -179.6(2)
C16 C15 C20 C21 -176.5(2)
C14 C15 C20 C21 1.2(3)
C19 C20 C21 C22 -179.2(2)
C15 C20 C21 C22 0.0(4)
C20 C21 C22 C23 -0.9(4)
C11 O1 C23 C14 -33.5(3)
C11 O1 C23 C22 151.33(19)
C15 C14 C23 O1 -174.43(18)
C13 C14 C23 O1 1.5(3)
C15 C14 C23 C22 0.5(3)
C13 C14 C23 C22 176.5(2)
C21 C22 C23 O1 175.9(2)
C21 C22 C23 C14 0.6(4)
O1 C11 C24 C25 -12.3(3)
C10 C11 C24 C25 -129.0(2)
C12 C11 C24 C25 106.1(2)
O1 C11 C24 C29 171.59(18)
C10 C11 C24 C29 54.8(2)
C12 C11 C24 C29 -70.1(2)
C29 C24 C25 C26 0.4(4)
C11 C24 C25 C26 -175.6(2)
C24 C25 C26 C27 -0.2(4)
C25 C26 C27 C28 0.3(4)
C26 C27 C28 C29 -0.7(4)
C27 C28 C29 C24 0.9(4)
C25 C24 C29 C28 -0.8(3)
C11 C24 C29 C28 175.5(2)
C5 C1 C30 C31 62.6(3)
C2 C1 C30 C31 -116.1(2)
C5 C1 C30 C33 -117.4(3)
C2 C1 C30 C33 63.9(3)
C33 C30 C31 C32 -178.1(2)
C1 C30 C31 C32 1.9(4)
C33 C30 C31 S2 1.0(2)
C1 C30 C31 S2 -179.02(17)
C34 S2 C31 C30 -0.07(18)
C34 S2 C31 C32 179.1(2)
C31 C30 C33 C34 -1.7(3)
C1 C30 C33 C34 178.3(2)
C30 C33 C34 C35 -174.4(2)
C30 C33 C34 S2 1.6(2)
C31 S2 C34 C33 -0.87(18)
C31 S2 C34 C35 175.46(18)
C47 O2 C35 C34 -75.0(2)
C47 O2 C35 C36 44.2(2)
C47 O2 C35 C48 164.19(16)
C33 C34 C35 O2 112.6(2)
S2 C34 C35 O2 -63.1(2)
C33 C34 C35 C36 -7.0(3)
S2 C34 C35 C36 177.39(16)
C33 C34 C35 C48 -131.4(2)
S2 C34 C35 C48 53.0(3)
O2 C35 C36 C37 -32.1(3)
C34 C35 C36 C37 86.7(2)
C48 C35 C36 C37 -148.3(2)
C35 C36 C37 C38 3.5(3)
C36 C37 C38 C47 15.1(3)
C36 C37 C38 C39 -169.19(19)
C47 C38 C39 C40 -178.06(19)
C37 C38 C39 C40 6.2(3)
C47 C38 C39 C44 1.6(3)
C37 C38 C39 C44 -174.11(19)
C44 C39 C40 C41 0.1(3)
C38 C39 C40 C41 179.7(2)
C39 C40 C41 C42 0.0(3)
C40 C41 C42 C43 0.0(4)
C41 C42 C43 C44 0.0(4)
C40 C39 C44 C45 179.9(2)
C38 C39 C44 C45 0.2(3)
C40 C39 C44 C43 -0.1(3)
C38 C39 C44 C43 -179.8(2)
C42 C43 C44 C45 -179.9(3)
C42 C43 C44 C39 0.1(4)
C39 C44 C45 C46 -0.9(4)
C43 C44 C45 C46 179.1(3)
C44 C45 C46 C47 -0.2(4)
C39 C38 C47 O2 -178.27(17)
C37 C38 C47 O2 -2.3(3)
C39 C38 C47 C46 -2.8(3)
C37 C38 C47 C46 173.1(2)
C35 O2 C47 C38 -29.2(3)
C35 O2 C47 C46 155.1(2)
C45 C46 C47 C38 2.2(4)
C45 C46 C47 O2 177.9(2)
O2 C35 C48 C53 167.43(19)
C34 C35 C48 C53 49.4(3)
C36 C35 C48 C53 -73.7(2)
O2 C35 C48 C49 -15.1(3)
C34 C35 C48 C49 -133.0(2)
C36 C35 C48 C49 103.8(2)
C53 C48 C49 C50 -0.9(4)
C35 C48 C49 C50 -178.4(2)
C48 C49 C50 C51 0.0(4)
C49 C50 C51 C52 0.8(5)
C50 C51 C52 C53 -0.7(4)
C49 C48 C53 C52 1.0(4)
C35 C48 C53 C52 178.5(2)
C51 C52 C53 C48 -0.2(4)
